data_4000249
_journal_name_full 'Chemistry of Materials'
_journal_paper_doi 10.1021/cm021711u
_journal_year 2003
_chemical_formula_moiety ' C34 H23 N2 O17 P4 U2.50 '
_chemical_formula_sum 'C32 H23 N2 O17 P4 U2.5'
_chemical_formula_weight 1422.51
_space_group_IT_number 2
_symmetry_cell_setting triclinic
_symmetry_space_group_name_Hall '-P 1'
_symmetry_space_group_name_H-M 'P -1'
_cell_angle_alpha 64.2307(6)
_cell_angle_beta 70.2105(7)
_cell_angle_gamma 84.136(1)
_cell_formula_units_Z 2
_cell_length_a 11.4732(2)
_cell_length_b 14.9097(2)
_cell_length_c 15.4480(3)
_cell_measurement_reflns_used 9460
_cell_measurement_temperature 150
_cell_measurement_theta_max 27
_cell_measurement_theta_min 5
_cell_volume 2236.1
_diffrn_ambient_temperature 150
_diffrn_measured_fraction_theta_max 0.985
_diffrn_measurement_method \w
_diffrn_radiation_type 'Mo K\a'
_diffrn_radiation_wavelength 0.71073
_diffrn_reflns_av_R_equivalents 0.02
_diffrn_reflns_limit_h_max 14
_diffrn_reflns_limit_h_min -14
_diffrn_reflns_limit_k_max 19
_diffrn_reflns_limit_k_min -19
_diffrn_reflns_limit_l_max 20
_diffrn_reflns_limit_l_min -20
_diffrn_reflns_number 18352
_diffrn_reflns_theta_max 27.52
_diffrn_reflns_theta_min 5.10
_diffrn_standards_decay_% 0.00
_exptl_absorpt_coefficient_mu 9.244
_exptl_absorpt_correction_T_max 0.40
_exptl_absorpt_correction_T_min 0.40
_exptl_absorpt_correction_type multi-scan
_exptl_crystal_colour ' yellow '
_exptl_crystal_density_diffrn 2.113
_exptl_crystal_density_meas ?
_exptl_crystal_description ' block '
_exptl_crystal_F_000 1254.674
_exptl_crystal_size_max 0.10
_exptl_crystal_size_mid 0.10
_exptl_crystal_size_min 0.10
_refine_diff_density_max 5.18
_refine_diff_density_min -1.51
_refine_ls_goodness_of_fit_ref 0.7593
_refine_ls_number_parameters 497
_refine_ls_number_reflns 8094
_refine_ls_R_factor_gt 0.0368
_refine_ls_shift/su_max 0.001563
_refine_ls_structure_factor_coef Fsqd
_refine_ls_weighting_details
;
Chebychev polynomial with 5 parameters, Carruthers & Watkin , 1979,
 23.1     35.0     20.8     8.10     2.30
;
_refine_ls_weighting_scheme calc
_refine_ls_wR_factor_ref 0.0881
_reflns_limit_h_max 14
_reflns_limit_h_min -14
_reflns_limit_k_max 19
_reflns_limit_k_min -17
_reflns_limit_l_max 20
_reflns_limit_l_min 0
_reflns_number_gt 8094
_reflns_number_total 10139
_reflns_threshold_expression >3.00\s(I)
_cod_depositor_comments
;
The following automatic conversions were performed:
'_symmetry_cell_setting' value 'Triclinic ' changed to 'triclinic'
according to '/home/saulius/struct/CIF-dictionaries/cif_core.dic'
dictionary named 'cif_core.dic' version 2.4.1 from 2010-06-29.

Automatic conversion script
Id: cif_fix_enum 1527 2010-12-29 10:47:43Z saulius 
;
_cod_original_formula_sum ' C32 H23 N2 O17 P4 U2.50 '
_cod_database_code 4000249

loop_
_symmetry_equiv_pos_as_xyz
x,y,z
-x,-y,-z

loop_
_atom_site_label
_atom_site_type_symbol
_atom_site_fract_x
_atom_site_fract_y
_atom_site_fract_z
_atom_site_U_iso_or_equiv
_atom_site_occupancy
_atom_site_adp_type
U1 U 0.08681(2) -0.358936(18) 0.424645(19) 0.0131 1.0000 Uani
U2 U -0.02167(2) -0.035548(19) 0.149667(18) 0.0124 1.0000 Uani
U3 U 0.5000 0.0000 0.0000 0.0153 1.0000 Uani
P3 P -0.12236(18) -0.15379(14) 0.42981(14) 0.0195 1.0000 Uani
P1 P 0.24482(16) -0.04453(14) -0.07096(14) 0.0183 1.0000 Uani
P2 P 0.25321(15) -0.12353(13) 0.23331(13) 0.0155 1.0000 Uani
P4 P -0.2334(2) -0.46027(16) 0.6042(2) 0.0407 1.0000 Uani
O1 O 0.0318(6) -0.3424(4) 0.3256(4) 0.0327 1.0000 Uani
O13 O 0.5617(5) -0.1013(4) -0.0304(4) 0.0294 1.0000 Uani
O14 O 0.3442(5) 0.0111(4) -0.0654(4) 0.0237 1.0000 Uani
O7 O -0.0734(5) -0.1576(4) 0.1802(4) 0.0230 1.0000 Uani
O8 O 0.0291(5) 0.0868(4) 0.1160(4) 0.0263 1.0000 Uani
O17 O -0.3038(6) -0.3858(5) 0.5398(7) 0.0520 1.0000 Uani
O9 O 0.1127(4) -0.0305(4) -0.0080(4) 0.0203 1.0000 Uani
O2 O 0.1395(6) -0.3801(4) 0.5264(5) 0.0340 1.0000 Uani
O10 O 0.1596(5) -0.0950(4) 0.1782(4) 0.0269 1.0000 Uani
O15 O 0.3851(4) -0.1139(4) 0.1570(4) 0.0198 1.0000 Uani
O12 O -0.2372(5) 0.0082(4) 0.1776(4) 0.0233 1.0000 Uani
O16 O -0.2540(5) -0.1991(4) 0.4585(5) 0.0320 1.0000 Uani
O3 O 0.2287(5) -0.2296(4) 0.3180(4) 0.0219 1.0000 Uani
O11 O -0.0803(5) -0.0768(4) 0.3202(4) 0.0265 1.0000 Uani
O4 O -0.0344(5) -0.2369(4) 0.4561(4) 0.0283 1.0000 Uani
O5 O -0.0936(5) -0.4585(4) 0.5446(5) 0.0301 1.0000 Uani
O6 O 0.2762(6) -0.4306(5) 0.3572(7) 0.0531 1.0000 Uani
C15 C -0.1383(8) -0.0857(6) 0.5043(6) 0.0286 1.0000 Uani
C8 C 0.2451(7) -0.0396(5) 0.2915(6) 0.0214 1.0000 Uani
C14 C 0.4408(9) -0.0395(7) 0.3318(7) 0.0341 1.0000 Uani
C2 C 0.1888(8) -0.2469(6) -0.0110(7) 0.0313 1.0000 Uani
C13 C 0.5084(9) -0.0721(8) 0.3977(8) 0.0401 1.0000 Uani
C16 C -0.1748(9) -0.1454(6) 0.6174(6) 0.0309 1.0000 Uani
C9 C 0.3180(8) -0.0735(6) 0.3637(6) 0.0257 1.0000 Uani
C21 C -0.0835(11) -0.1677(9) 0.6642(8) 0.0517 1.0000 Uani
C11 C 0.333(1) -0.171(1) 0.5319(7) 0.0488 1.0000 Uani
C3 C 0.1866(11) -0.2559(9) -0.0972(11) 0.0537 1.0000 Uani
C17 C -0.297(1) -0.1732(7) 0.6773(7) 0.0383 1.0000 Uani
C22 C -0.2461(11) -0.4376(7) 0.7116(8) 0.0553 1.0000 Uani
C18 C -0.3310(13) -0.2233(8) 0.7819(8) 0.0559 1.0000 Uani
C12 C 0.4534(11) -0.137(1) 0.4990(9) 0.0490 1.0000 Uani
C7 C 0.1068(12) -0.3043(8) 0.0825(11) 0.0686 1.0000 Uani
C20 C -0.1207(17) -0.2166(11) 0.7700(11) 0.0747 1.0000 Uani
C10 C 0.2647(8) -0.1404(7) 0.4636(6) 0.0317 1.0000 Uani
C4 C 0.1043(17) -0.3223(15) -0.089(2) 0.1019 1.0000 Uani
C23 C -0.3795(13) -0.463(1) 0.7853(11) 0.0949 1.0000 Uani
C19 C -0.242(2) -0.243(1) 0.8281(8) 0.0795 1.0000 Uani
C5 C 0.0216(15) -0.3806(15) 0.009(3) 0.1430 1.0000 Uani
C6 C 0.0228(15) -0.3715(11) 0.094(2) 0.1176 1.0000 Uani
C1 C 0.2798(8) -0.1748(7) -0.0206(7) 0.0292 1.0000 Uani
C24 C -0.4769(11) -0.4068(8) 0.7664(9) 0.0541 1.0000 Uani
C25 C -0.5973(14) -0.4324(13) 0.8343(13) 0.0972 1.0000 Uani
C30 C -0.4226(18) -0.5710(15) 0.8459(14) 0.0392 0.5000 Uani
C31 C -0.384(2) -0.5277(17) 0.8959(15) 0.0500 0.5000 Uani
C28 C -0.5438 -0.6030 0.9076 0.0468 0.5000 Uani
C26 C -0.6400 -0.5396 0.8991 0.0564 0.5000 Uani
C27 C -0.6001 -0.4910 0.9429 0.0615 0.5000 Uani
C29 C -0.5032 -0.5454 0.9683 0.0738 0.5000 Uani
C33 C -0.517(1) -0.7136(8) 0.6838(8) 0.046(2) 1.0000 Uiso
N2 N -0.4743(12) -0.695(1) 0.755(1) 0.014(2) 0.5000 Uiso
N4 N -0.4953(14) -0.6193(11) 0.6247(11) 0.022(3) 0.5000 Uiso
N3 N -0.7476(14) -0.6950(11) 0.7361(12) 0.023(3) 0.5000 Uiso
C32 C -0.6394(15) -0.7662(12) 0.7105(12) 0.074(4) 1.0000 Uiso
C35 C -0.5778(16) -0.6635(13) 0.8255(13) 0.031(3) 0.5000 Uiso
C34 C -0.6940(18) -0.7341(15) 0.8785(15) 0.038(4) 0.5000 Uiso
C36 C -0.7210(19) -0.5859(16) 0.6635(16) 0.042(4) 0.5000 Uiso
C37 C -0.5927(19) -0.5559(15) 0.6596(15) 0.039(4) 0.5000 Uiso
N1 N -0.7274(18) -0.7443(14) 0.7983(15) 0.036(4) 0.5000 Uiso
H15 H -0.0558 -0.0500 0.4811 0.0342 1.0000 Uiso
H16 H -0.2016 -0.0352 0.4894 0.0342 1.0000 Uiso
H8 H 0.2798 0.0281 0.2363 0.0271 1.0000 Uiso
H9 H 0.1566 -0.0351 0.3291 0.0271 1.0000 Uiso
H14 H 0.4814 0.0091 0.2590 0.0443 1.0000 Uiso
H13 H 0.5984 -0.0479 0.3720 0.0556 1.0000 Uiso
H21 H 0.0069 -0.1484 0.6217 0.0618 1.0000 Uiso
H11 H 0.2915 -0.2203 0.6048 0.0562 1.0000 Uiso
H3 H 0.2472 -0.2138 -0.1655 0.0798 1.0000 Uiso
H17 H -0.3635 -0.1564 0.6435 0.0433 1.0000 Uiso
H22 H -0.1876 -0.4807 0.7468 0.0496 1.0000 Uiso
H23 H -0.2226 -0.3660 0.6880 0.0496 1.0000 Uiso
H18 H -0.4213 -0.2449 0.8242 0.0633 1.0000 Uiso
H12 H 0.5015 -0.1577 0.5479 0.0696 1.0000 Uiso
H7 H 0.1087 -0.2966 0.1449 0.0674 1.0000 Uiso
H20 H -0.0546 -0.2335 0.8051 0.0968 1.0000 Uiso
H10 H 0.1769 -0.1679 0.4883 0.0417 1.0000 Uiso
H4 H 0.1045 -0.3308 -0.1495 0.1528 1.0000 Uiso
H19 H -0.2642 -0.2772 0.9038 0.0843 1.0000 Uiso
H5 H -0.0392 -0.4297 0.0163 0.1813 1.0000 Uiso
H6 H -0.0389 -0.4136 0.1621 0.1120 1.0000 Uiso
H1 H 0.3626 -0.1813 -0.0677 0.0385 1.0000 Uiso
H2 H 0.2861 -0.1942 0.0478 0.0385 1.0000 Uiso
